data_4343555
loop_
_publ_author_name
'Bartlett, N.'
'de Boer, B.G.'
'Sladky, F.O.'
'Hollander, F.J.'
'Zalkin, A.'
'Templeton, D.H.'

_publ_section_title
;
 Crystal Structures of (Xe F3) (As F6) and (Xe F5) (As F6)
;
_journal_name_full 'Inorganic Chemistry'
_journal_page_first 780
_journal_page_last 785
_journal_volume 13
_journal_year 1974
_chemical_formula_sum 'As F11 Xe'
_chemical_name_systematic '(Xe F5) (As F6)'
_space_group_IT_number 14
_symmetry_space_group_name_Hall '-P 2ybc'
_symmetry_space_group_name_H-M 'P 1 21/c 1'
_cell_angle_alpha 90
_cell_angle_beta 91.57
_cell_angle_gamma 90
_cell_formula_units_Z 4
_cell_length_a 5.886
_cell_length_b 16.564
_cell_length_c 8.051
_cell_volume 784.643
_citation_journal_id_ASTM INOCAJ
_cod_data_source_file Bartlett_INOCAJ_1974_1188.cif
_cod_data_source_block As1F11Xe1
_cod_original_cell_volume 784.6432
_cod_original_formula_sum 'As1 F11 Xe1'
_cod_database_code 4343555

loop_
_symmetry_equiv_pos_as_xyz
x,y,z
-x,y+1/2,-z+1/2
-x,-y,-z
x,-y-1/2,z-1/2

loop_
_atom_site_label
_atom_site_type_symbol
_atom_site_fract_x
_atom_site_fract_y
_atom_site_fract_z
_atom_site_occupancy
_atom_site_U_iso_or_equiv
F7 F-1 0.377 0.1625 0.756 1 0.0
Xe1 Xe+6 0.1957 0.1101 0.2501 1 0.0
F3 F-1 0.179 0.0607 0.05 1 0.0
F5 F-1 0.161 0.1882 0.405 1 0.0
F2 F-1 0.456 0.159 0.187 1 0.0
As1 As+5 0.6068 0.1067 0.7009 1 0.0
F6 F-1 0.474 0.0869 0.509 1 0.0
F8 F-1 0.486 0.0176 0.772 1 0.0
F10 F-1 0.734 0.1875 0.62 1 0.0
F4 F-1 -0.109 0.083 0.269 1 0.0
F9 F-1 0.834 0.0457 0.643 1 0.0
F11 F-1 0.741 0.1226 0.888 1 0.0
F1 F-1 0.081 0.1888 0.126 1 0.0
